data_7152670
loop_
_publ_author_name
'Phani Pavan, M.'
'Nagarjuna Reddy, M.'
'Bhuvan Kumar, N. N.'
'Kumara Swamy, K. C.'

_publ_section_title
;
 Base catalysed synthesis of thiochromans and azo-linked chromenes using
 allenylphosphonates.
;
_journal_issue 40
_journal_name_full 'Organic &amp; biomolecular chemistry'
_journal_page_first 8113
_journal_page_last 8118
_journal_paper_doi 10.1039/c2ob26285a
_journal_volume 10
_journal_year 2012
_chemical_formula_sum 'C21 H23 O4 P S'
_chemical_formula_weight 402.42
_chemical_name_systematic
;
?
;
_space_group_IT_number 14
_symmetry_cell_setting monoclinic
_symmetry_space_group_name_Hall '-P 2ybc'
_symmetry_space_group_name_H-M 'P 1 21/c 1'
_atom_sites_solution_hydrogens geom
_atom_sites_solution_primary direct
_atom_sites_solution_secondary difmap
_audit_creation_method SHELXL-97
_cell_angle_alpha 90.00
_cell_angle_beta 93.34(2)
_cell_angle_gamma 90.00
_cell_formula_units_Z 4
_cell_length_a 9.127(2)
_cell_length_b 17.133(3)
_cell_length_c 12.580(3)
_cell_measurement_reflns_used 2163
_cell_measurement_temperature 298(2)
_cell_measurement_theta_max 34.7799
_cell_measurement_theta_min 3.2099
_cell_volume 1963.8(7)
_computing_cell_refinement 'CrysAlisPro, Oxford Diffraction Ltd.'
_computing_data_collection 'CrysAlisPro, Oxford Diffraction Ltd.'
_computing_data_reduction 'CrysAlisPro, Oxford Diffraction Ltd.'
_computing_structure_refinement 'SHELXL-97 (Sheldrick, 1997)'
_computing_structure_solution 'SHELXS-97 (Sheldrick, 1990)'
_diffrn_ambient_temperature 298(2)
_diffrn_detector_area_resol_mean none
_diffrn_measured_fraction_theta_full 0.998
_diffrn_measured_fraction_theta_max 0.998
_diffrn_measurement_device_type 'Xcalibur, Eos, Gemini'
_diffrn_measurement_method '\w scans'
_diffrn_radiation_monochromator graphite
_diffrn_radiation_source 'fine-focus sealed tube'
_diffrn_radiation_type MoK\a
_diffrn_radiation_wavelength 0.71073
_diffrn_reflns_av_R_equivalents 0.0470
_diffrn_reflns_av_sigmaI/netI 0.0667
_diffrn_reflns_limit_h_max 10
_diffrn_reflns_limit_h_min -10
_diffrn_reflns_limit_k_max 17
_diffrn_reflns_limit_k_min -20
_diffrn_reflns_limit_l_max 8
_diffrn_reflns_limit_l_min -14
_diffrn_reflns_number 8636
_diffrn_reflns_theta_full 25.00
_diffrn_reflns_theta_max 25.00
_diffrn_reflns_theta_min 3.24
_diffrn_standards_interval_count 'not applicable'
_diffrn_standards_interval_time 'not applicable'
_diffrn_standards_number 'not applicable'
_exptl_absorpt_coefficient_mu 0.270
_exptl_absorpt_correction_T_max 0.9683
_exptl_absorpt_correction_T_min 0.9184
_exptl_absorpt_correction_type multi-scan
_exptl_absorpt_process_details 'CrysAlisPro, Oxford Diffraction Ltd.'
_exptl_crystal_colour colorless
_exptl_crystal_density_diffrn 1.361
_exptl_crystal_density_method 'not measured'
_exptl_crystal_description block
_exptl_crystal_F_000 848
_exptl_crystal_size_max 0.32
_exptl_crystal_size_mid 0.26
_exptl_crystal_size_min 0.12
_refine_diff_density_max 0.317
_refine_diff_density_min -0.233
_refine_diff_density_rms 0.043
_refine_ls_extinction_method none
_refine_ls_goodness_of_fit_ref 0.871
_refine_ls_hydrogen_treatment mixed
_refine_ls_matrix_type full
_refine_ls_number_parameters 250
_refine_ls_number_reflns 3436
_refine_ls_number_restraints 0
_refine_ls_restrained_S_all 0.871
_refine_ls_R_factor_all 0.0822
_refine_ls_R_factor_gt 0.0415
_refine_ls_shift/su_max 0.000
_refine_ls_shift/su_mean 0.000
_refine_ls_structure_factor_coef Fsqd
_refine_ls_weighting_details 'calc w=1/[\s^2^(Fo^2^)+(0.0502P)^2^+0.0000P] where P=(Fo^2^+2Fc^2^)/3'
_refine_ls_weighting_scheme calc
_refine_ls_wR_factor_gt 0.0871
_refine_ls_wR_factor_ref 0.0963
_reflns_number_gt 2054
_reflns_number_total 3436
_reflns_threshold_expression >2sigma(I)
_cod_data_source_file c2ob26285a.txt
_cod_data_source_block kck9
_cod_depositor_comments
;
The following automatic conversions were performed:

'_symmetry_cell_setting' value 'Monoclinic' changed to 'monoclinic'
according to /home/saulius/struct/CIF-dictionaries/cif_core.dic
dictionary named 'cif_core.dic' version 2.4.2 from 2011-04-26.

Automatic conversion script
Id: cif_fix_values 1891 2012-01-12 08:04:46Z andrius 
;
_cod_original_cell_volume 1963.9(7)
_cod_original_sg_symbol_H-M P2(1)/c
_cod_database_code 7152670

loop_
_symmetry_equiv_pos_as_xyz
'x, y, z'
'-x, y+1/2, -z+1/2'
'-x, -y, -z'
'x, -y-1/2, z-1/2'

loop_
_atom_site_label
_atom_site_type_symbol
_atom_site_fract_x
_atom_site_fract_y
_atom_site_fract_z
_atom_site_U_iso_or_equiv
_atom_site_adp_type
_atom_site_occupancy
_atom_site_symmetry_multiplicity
_atom_site_calc_flag
_atom_site_refinement_flags
P P 0.17166(8) 0.10728(3) 0.13544(6) 0.0353(2) Uani 1 1 d .
S S 0.10083(10) -0.08255(4) 0.36752(7) 0.0662(3) Uani 1 1 d .
O1 O 0.28264(19) 0.11464(9) 0.04594(14) 0.0452(5) Uani 1 1 d .
O2 O 0.22075(19) 0.17199(9) 0.21883(14) 0.0439(5) Uani 1 1 d .
O3 O 0.01876(18) 0.11402(9) 0.09643(15) 0.0470(5) Uani 1 1 d .
O4 O 0.1850(2) -0.03865(10) 0.02555(15) 0.0423(5) Uani 1 1 d .
C1 C 0.3968(3) 0.17298(15) 0.0477(3) 0.0608(9) Uani 1 1 d .
H1A H 0.4301 0.1792 -0.0237 0.073 Uiso 1 1 calc R
H1B H 0.4795 0.1551 0.0932 0.073 Uiso 1 1 calc R
C2 C 0.3465(3) 0.25101(14) 0.0873(2) 0.0473(7) Uani 1 1 d .
C3 C 0.3057(4) 0.24044(16) 0.2001(3) 0.0724(10) Uani 1 1 d .
H3A H 0.3951 0.2384 0.2457 0.087 Uiso 1 1 calc R
H3B H 0.2506 0.2858 0.2207 0.087 Uiso 1 1 calc R
C4 C 0.2190(4) 0.28252(18) 0.0171(3) 0.0811(11) Uani 1 1 d .
H4A H 0.1390 0.2461 0.0160 0.122 Uiso 1 1 calc R
H4B H 0.2496 0.2898 -0.0540 0.122 Uiso 1 1 calc R
H4C H 0.1877 0.3316 0.0448 0.122 Uiso 1 1 calc R
C5 C 0.4733(4) 0.30940(18) 0.0861(3) 0.0893(12) Uani 1 1 d .
H5A H 0.4466 0.3566 0.1212 0.134 Uiso 1 1 calc R
H5B H 0.4939 0.3209 0.0138 0.134 Uiso 1 1 calc R
H5C H 0.5590 0.2874 0.1225 0.134 Uiso 1 1 calc R
C6 C 0.2059(3) 0.01373(12) 0.2064(2) 0.0309(6) Uani 1 1 d .
C7 C 0.3704(3) 0.00553(12) 0.2345(2) 0.0310(6) Uani 1 1 d .
C8 C 0.4661(3) -0.02109(14) 0.1608(2) 0.0418(7) Uani 1 1 d .
H8 H 0.4292 -0.0374 0.0940 0.050 Uiso 1 1 calc R
C9 C 0.6145(3) -0.02370(15) 0.1852(3) 0.0515(8) Uani 1 1 d .
H9 H 0.6771 -0.0410 0.1345 0.062 Uiso 1 1 calc R
C10 C 0.6717(3) -0.00078(15) 0.2846(3) 0.0545(8) Uani 1 1 d .
H10 H 0.7720 -0.0039 0.3016 0.065 Uiso 1 1 calc R
C11 C 0.5785(3) 0.02654(15) 0.3576(2) 0.0500(8) Uani 1 1 d .
H11 H 0.6160 0.0430 0.4242 0.060 Uiso 1 1 calc R
C12 C 0.4304(3) 0.02978(13) 0.3331(2) 0.0408(7) Uani 1 1 d .
H12 H 0.3687 0.0486 0.3835 0.049 Uiso 1 1 calc R
C13 C 0.1174(3) 0.00939(13) 0.3049(2) 0.0350(6) Uani 1 1 d .
C14 C 0.0514(3) 0.06715(16) 0.3522(2) 0.0472(7) Uani 1 1 d .
H14A H 0.0562 0.1176 0.3253 0.057 Uiso 1 1 calc R
H14B H 0.0000 0.0575 0.4126 0.057 Uiso 1 1 calc R
C15 C 0.1403(3) -0.05138(13) 0.1292(2) 0.0340(6) Uani 1 1 d .
H15 H 0.0333 -0.0456 0.1264 0.041 Uiso 1 1 calc R
C16 C 0.1752(3) -0.13344(13) 0.1696(2) 0.0347(6) Uani 1 1 d .
C17 C 0.2206(3) -0.19193(14) 0.1033(2) 0.0484(7) Uani 1 1 d .
H17 H 0.2417 -0.1800 0.0337 0.058 Uiso 1 1 calc R
C18 C 0.2351(3) -0.26797(15) 0.1393(3) 0.0627(9) Uani 1 1 d .
H18 H 0.2659 -0.3065 0.0935 0.075 Uiso 1 1 calc R
C19 C 0.2044(3) -0.28755(16) 0.2418(3) 0.0627(9) Uani 1 1 d .
H19 H 0.2125 -0.3390 0.2651 0.075 Uiso 1 1 calc R
C20 C 0.1617(3) -0.22977(15) 0.3091(3) 0.0547(8) Uani 1 1 d .
H20 H 0.1401 -0.2423 0.3784 0.066 Uiso 1 1 calc R
C21 C 0.1502(3) -0.15243(14) 0.2745(2) 0.0414(7) Uani 1 1 d .
H21 H 0.119(4) -0.057(2) -0.016(3) 0.095(13) Uiso 1 1 d .

loop_
_atom_site_aniso_label
_atom_site_aniso_U_11
_atom_site_aniso_U_22
_atom_site_aniso_U_33
_atom_site_aniso_U_23
_atom_site_aniso_U_13
_atom_site_aniso_U_12
P 0.0453(4) 0.0335(4) 0.0270(4) -0.0034(3) 0.0012(3) -0.0011(3)
S 0.1049(7) 0.0527(5) 0.0448(5) 0.0070(4) 0.0381(5) 0.0007(4)
O1 0.0635(13) 0.0377(10) 0.0360(12) -0.0019(8) 0.0154(9) -0.0092(8)
O2 0.0623(12) 0.0350(10) 0.0350(12) -0.0089(8) 0.0071(9) -0.0114(8)
O3 0.0458(12) 0.0471(10) 0.0467(12) -0.0038(9) -0.0081(9) 0.0031(8)
O4 0.0580(13) 0.0435(11) 0.0254(11) -0.0015(8) 0.0021(10) -0.0113(9)
C1 0.064(2) 0.0400(16) 0.081(3) 0.0026(15) 0.0245(18) -0.0027(14)
C2 0.0566(18) 0.0319(14) 0.054(2) 0.0054(14) 0.0115(16) 0.0003(12)
C3 0.108(3) 0.0474(18) 0.062(2) -0.0064(16) 0.008(2) -0.0286(17)
C4 0.090(3) 0.068(2) 0.086(3) 0.027(2) 0.008(2) 0.0194(18)
C5 0.090(3) 0.0517(19) 0.129(4) 0.002(2) 0.031(2) -0.0201(18)
C6 0.0323(14) 0.0360(13) 0.0248(15) -0.0026(11) 0.0052(11) -0.0045(10)
C7 0.0364(15) 0.0280(13) 0.0287(16) -0.0007(11) 0.0021(12) -0.0037(10)
C8 0.0397(17) 0.0486(15) 0.0379(18) -0.0062(13) 0.0088(13) -0.0036(12)
C9 0.0388(18) 0.0603(18) 0.057(2) -0.0073(16) 0.0154(15) 0.0000(13)
C10 0.0317(17) 0.0578(18) 0.074(3) -0.0006(17) 0.0012(17) -0.0045(13)
C11 0.0459(19) 0.0519(17) 0.050(2) -0.0075(15) -0.0112(16) -0.0088(13)
C12 0.0441(18) 0.0401(15) 0.0381(18) -0.0056(12) 0.0013(14) -0.0015(11)
C13 0.0373(15) 0.0402(14) 0.0276(15) -0.0036(12) 0.0035(12) -0.0041(11)
C14 0.0516(18) 0.0562(17) 0.0354(18) -0.0043(14) 0.0150(14) -0.0037(13)
C15 0.0398(15) 0.0384(13) 0.0238(15) -0.0021(11) 0.0030(12) -0.0072(11)
C16 0.0380(15) 0.0325(13) 0.0336(16) -0.0019(11) 0.0023(12) -0.0077(10)
C17 0.069(2) 0.0372(15) 0.0395(19) -0.0060(13) 0.0080(15) -0.0092(13)
C18 0.086(2) 0.0334(17) 0.069(3) -0.0097(15) 0.0078(19) -0.0015(14)
C19 0.083(2) 0.0326(16) 0.073(3) 0.0093(16) 0.0015(19) -0.0042(14)
C20 0.066(2) 0.0478(18) 0.051(2) 0.0119(15) 0.0053(16) -0.0076(14)
C21 0.0479(17) 0.0378(14) 0.0387(18) 0.0029(12) 0.0048(13) -0.0065(11)

loop_
_atom_type_symbol
_atom_type_description
_atom_type_scat_dispersion_real
_atom_type_scat_dispersion_imag
_atom_type_scat_source
C C 0.0033 0.0016 'International Tables Vol C Tables 4.2.6.8 and 6.1.1.4'
H H 0.0000 0.0000 'International Tables Vol C Tables 4.2.6.8 and 6.1.1.4'
O O 0.0106 0.0060 'International Tables Vol C Tables 4.2.6.8 and 6.1.1.4'
P P 0.1023 0.0942 'International Tables Vol C Tables 4.2.6.8 and 6.1.1.4'
S S 0.1246 0.1234 'International Tables Vol C Tables 4.2.6.8 and 6.1.1.4'

loop_
_geom_angle_atom_site_label_1
_geom_angle_atom_site_label_2
_geom_angle_atom_site_label_3
_geom_angle
O3 P O1 113.53(11)
O3 P O2 113.51(10)
O1 P O2 104.61(9)
O3 P C6 111.26(10)
O1 P C6 108.57(10)
O2 P C6 104.77(10)
C21 S C13 106.19(13)
C1 O1 P 122.86(17)
C3 O2 P 127.07(19)
C15 O4 H21 106(3)
O1 C1 C2 112.7(2)
O1 C1 H1A 109.1
C2 C1 H1A 109.1
O1 C1 H1B 109.1
C2 C1 H1B 109.1
H1A C1 H1B 107.8
C3 C2 C1 107.7(2)
C3 C2 C4 111.7(3)
C1 C2 C4 111.1(3)
C3 C2 C5 108.6(3)
C1 C2 C5 109.3(3)
C4 C2 C5 108.4(3)
O2 C3 C2 114.9(2)
O2 C3 H3A 108.5
C2 C3 H3A 108.5
O2 C3 H3B 108.5
C2 C3 H3B 108.5
H3A C3 H3B 107.5
C2 C4 H4A 109.5
C2 C4 H4B 109.5
H4A C4 H4B 109.5
C2 C4 H4C 109.5
H4A C4 H4C 109.5
H4B C4 H4C 109.5
C2 C5 H5A 109.5
C2 C5 H5B 109.5
H5A C5 H5B 109.5
C2 C5 H5C 109.5
H5A C5 H5C 109.5
H5B C5 H5C 109.5
C13 C6 C7 111.6(2)
C13 C6 C15 105.48(18)
C7 C6 C15 114.28(19)
C13 C6 P 110.62(16)
C7 C6 P 109.10(15)
C15 C6 P 105.57(16)
C8 C7 C12 117.7(2)
C8 C7 C6 121.5(2)
C12 C7 C6 120.6(2)
C9 C8 C7 120.8(3)
C9 C8 H8 119.6
C7 C8 H8 119.6
C8 C9 C10 120.6(3)
C8 C9 H9 119.7
C10 C9 H9 119.7
C11 C10 C9 119.1(3)
C11 C10 H10 120.4
C9 C10 H10 120.4
C12 C11 C10 120.4(3)
C12 C11 H11 119.8
C10 C11 H11 119.8
C11 C12 C7 121.4(3)
C11 C12 H12 119.3
C7 C12 H12 119.3
C14 C13 C6 127.6(2)
C14 C13 S 114.4(2)
C6 C13 S 117.98(17)
C13 C14 H14A 120.0
C13 C14 H14B 120.0
H14A C14 H14B 120.0
O4 C15 C16 112.8(2)
O4 C15 C6 109.98(19)
C16 C15 C6 112.56(19)
O4 C15 H15 107.1
C16 C15 H15 107.1
C6 C15 H15 107.1
C17 C16 C21 118.3(2)
C17 C16 C15 122.1(2)
C21 C16 C15 119.4(2)
C18 C17 C16 120.8(3)
C18 C17 H17 119.6
C16 C17 H17 119.6
C19 C18 C17 121.0(3)
C19 C18 H18 119.5
C17 C18 H18 119.5
C20 C19 C18 118.8(3)
C20 C19 H19 120.6
C18 C19 H19 120.6
C19 C20 C21 120.7(3)
C19 C20 H20 119.6
C21 C20 H20 119.6
C16 C21 C20 120.3(3)
C16 C21 S 122.46(19)
C20 C21 S 117.3(2)

loop_
_geom_bond_atom_site_label_1
_geom_bond_atom_site_label_2
_geom_bond_distance
P O3 1.4567(17)
P O1 1.5630(18)
P O2 1.5734(17)
P C6 1.852(2)
S C21 1.751(3)
S C13 1.772(2)
O1 C1 1.443(3)
O2 C3 1.433(3)
O4 C15 1.406(3)
O4 H21 0.84(3)
C1 C2 1.508(4)
C1 H1A 0.9700
C1 H1B 0.9700
C2 C3 1.498(4)
C2 C4 1.519(4)
C2 C5 1.530(4)
C3 H3A 0.9700
C3 H3B 0.9700
C4 H4A 0.9600
C4 H4B 0.9600
C4 H4C 0.9600
C5 H5A 0.9600
C5 H5B 0.9600
C5 H5C 0.9600
C6 C13 1.520(4)
C6 C7 1.529(3)
C6 C15 1.574(3)
C7 C8 1.388(3)
C7 C12 1.390(3)
C8 C9 1.372(3)
C8 H8 0.9300
C9 C10 1.383(4)
C9 H9 0.9300
C10 C11 1.370(4)
C10 H10 0.9300
C11 C12 1.370(3)
C11 H11 0.9300
C12 H12 0.9300
C13 C14 1.318(3)
C14 H14A 0.9300
C14 H14B 0.9300
C15 C16 1.522(3)
C15 H15 0.9800
C16 C17 1.383(3)
C16 C21 1.390(4)
C17 C18 1.383(4)
C17 H17 0.9300
C18 C19 1.377(4)
C18 H18 0.9300
C19 C20 1.374(4)
C19 H19 0.9300
C20 C21 1.397(3)
C20 H20 0.9300

loop_
_geom_hbond_atom_site_label_D
_geom_hbond_atom_site_label_H
_geom_hbond_atom_site_label_A
_geom_hbond_distance_DH
_geom_hbond_distance_HA
_geom_hbond_distance_DA
_geom_hbond_angle_DHA
_geom_hbond_site_symmetry_A
O4 H21 O3 0.84(3) 1.84(3) 2.673(3) 170(3) 3
